data_4346308
loop_
_publ_author_name
'de Bellefeuille, David'
'Orio, Maylis'
'Barra, Anne-Laure'
'Aukauloo, Ally'
'Journaux, Yves'
'Philouze, Christian'
'Ottenwaelder, Xavier'
'Thomas, Fabrice'

_publ_section_title
;
 Redox noninnocence of the bridge in copper(II) salophen and bis(oxamato)
 complexes.
;
_journal_issue 18
_journal_name_full 'Inorganic chemistry'
_journal_page_first 9013
_journal_page_last 9026
_journal_paper_doi 10.1021/acs.inorgchem.5b01285
_journal_volume 54
_journal_year 2015
_chemical_formula_moiety '2(C24 H20 P 1+), C14 H14 Cu N4 O6 2-'
_chemical_formula_sum 'C62 H54 Cu N4 O6 P2'
_chemical_formula_weight 1076.57
_space_group_crystal_system monoclinic
_space_group_IT_number 14
_space_group_name_Hall '-P 2yn'
_space_group_name_H-M_alt 'P 1 21/n 1'
_atom_sites_solution_hydrogens geom
_audit_creation_method SHELXL-2013
_cell_angle_alpha 90
_cell_angle_beta 101.1600(10)
_cell_angle_gamma 90
_cell_formula_units_Z 4
_cell_length_a 14.0795(11)
_cell_length_b 25.948(2)
_cell_length_c 14.5253(11)
_cell_measurement_reflns_used 9961
_cell_measurement_temperature 149(2)
_cell_measurement_theta_max 26.64
_cell_measurement_theta_min 2.38
_cell_volume 5206.3(7)
_computing_cell_refinement 'Bruker SAINT'
_computing_data_collection 'Bruker APEX2'
_computing_data_reduction 'Bruker SAINT'
_computing_molecular_graphics 'Bruker SHELXTL'
_computing_publication_material 'Bruker SHELXTL'
_computing_structure_refinement 'SHELXL-2013 (Sheldrick, 2013)'
_computing_structure_solution 'SHELXS-97 (Sheldrick, 2008)'
_diffrn_ambient_temperature 149(2)
_diffrn_measured_fraction_theta_full 1.000
_diffrn_measured_fraction_theta_max 0.945
_diffrn_measurement_device_type 'Bruker APEX-II CCD'
_diffrn_measurement_method '\f and \w scans'
_diffrn_radiation_type MoK\a
_diffrn_radiation_wavelength 0.71073
_diffrn_reflns_av_R_equivalents 0.0414
_diffrn_reflns_av_unetI/netI 0.0380
_diffrn_reflns_Laue_measured_fraction_full 1.000
_diffrn_reflns_Laue_measured_fraction_max 0.945
_diffrn_reflns_limit_h_max 18
_diffrn_reflns_limit_h_min -19
_diffrn_reflns_limit_k_max 35
_diffrn_reflns_limit_k_min -34
_diffrn_reflns_limit_l_max 19
_diffrn_reflns_limit_l_min -18
_diffrn_reflns_number 62464
_diffrn_reflns_point_group_measured_fraction_full 1.000
_diffrn_reflns_point_group_measured_fraction_max 0.945
_diffrn_reflns_theta_full 25.242
_diffrn_reflns_theta_max 28.805
_diffrn_reflns_theta_min 1.570
_exptl_absorpt_coefficient_mu 0.539
_exptl_absorpt_correction_type none
_exptl_crystal_colour purple
_exptl_crystal_density_diffrn 1.373
_exptl_crystal_description Plate
_exptl_crystal_F_000 2244
_exptl_crystal_size_max 0.449
_exptl_crystal_size_mid 0.362
_exptl_crystal_size_min 0.248
_refine_diff_density_max 0.363
_refine_diff_density_min -0.489
_refine_diff_density_rms 0.052
_refine_ls_extinction_method none
_refine_ls_goodness_of_fit_ref 1.018
_refine_ls_hydrogen_treatment constr
_refine_ls_matrix_type full
_refine_ls_number_parameters 680
_refine_ls_number_reflns 12834
_refine_ls_number_restraints 0
_refine_ls_restrained_S_all 1.018
_refine_ls_R_factor_all 0.0634
_refine_ls_R_factor_gt 0.0387
_refine_ls_shift/su_max 0.001
_refine_ls_shift/su_mean 0.000
_refine_ls_structure_factor_coef Fsqd
_refine_ls_weighting_details
; 
 w=1/[\s^2^(Fo^2^)+(0.0392P)^2^+2.4262P] 
 where P=(Fo^2^+2Fc^2^)/3 
;
_refine_ls_weighting_scheme calc
_refine_ls_wR_factor_gt 0.0863
_refine_ls_wR_factor_ref 0.0966
_reflns_Friedel_coverage 0.000
_reflns_number_gt 9495
_reflns_number_total 12834
_reflns_threshold_expression 'I > 2\s(I)'
_cod_data_source_file ic5b01285_si_002.cif
_cod_data_source_block mo_david11_0m
_cod_original_cell_volume 5206.2(7)
_cod_original_sg_symbol_H-M 'P 21/n'
_cod_database_code 4346308
_shelx_space_group_comment
; 
The symmetry employed for this shelxl refinement is uniquely defined 
by the following loop, which should always be used as a source of 
symmetry information in preference to the above space-group names. 
They are only intended as comments. 
;
_shelx_estimated_absorpt_t_min 0.794
_shelx_estimated_absorpt_t_max 0.878
_shelxl_version_number 2013-2

loop_
_space_group_symop_operation_xyz
'x, y, z'
'-x+1/2, y+1/2, -z+1/2'
'-x, -y, -z'
'x-1/2, -y-1/2, z-1/2'

loop_
_atom_site_label
_atom_site_type_symbol
_atom_site_fract_x
_atom_site_fract_y
_atom_site_fract_z
_atom_site_U_iso_or_equiv
_atom_site_adp_type
_atom_site_occupancy
_atom_site_site_symmetry_order
_atom_site_calc_flag
_atom_site_refinement_flags_posn
_atom_site_refinement_flags_adp
Cu1 Cu 0.54574(2) 0.15645(2) 0.33987(2) 0.02795(7) Uani 1 1 d . .
P1 P 0.42002(3) 0.16779(2) 0.74373(3) 0.02423(10) Uani 1 1 d . .
P2 P 0.83287(3) 0.00819(2) 0.81718(3) 0.02406(10) Uani 1 1 d . .
O1 O 0.48460(10) 0.09847(5) 0.26598(10) 0.0362(3) Uani 1 1 d . .
O2 O 0.44306(9) 0.20419(5) 0.35824(10) 0.0345(3) Uani 1 1 d . .
O3 O 0.52666(11) 0.02680(6) 0.19839(10) 0.0409(4) Uani 1 1 d . .
O4 O 0.71938(10) 0.04305(5) 0.28780(9) 0.0350(3) Uani 1 1 d . .
O5 O 0.42838(11) 0.27764(7) 0.43492(13) 0.0575(5) Uani 1 1 d . .
O6 O 0.63000(10) 0.28822(5) 0.46879(11) 0.0392(3) Uani 1 1 d . .
N1 N 0.66354(11) 0.12005(6) 0.33847(11) 0.0272(3) Uani 1 1 d . .
N2 N 0.62925(11) 0.20480(6) 0.41269(11) 0.0278(3) Uani 1 1 d . .
N3 N 0.96321(11) 0.21660(6) 0.59348(11) 0.0305(4) Uani 1 1 d . .
N4 N 1.00913(12) 0.12703(6) 0.49886(12) 0.0335(4) Uani 1 1 d . .
C1 C 0.74644(13) 0.14312(7) 0.39295(13) 0.0256(4) Uani 1 1 d . .
C2 C 0.72719(13) 0.19038(7) 0.43288(13) 0.0249(4) Uani 1 1 d . .
C3 C 0.80000(13) 0.21524(7) 0.49545(13) 0.0257(4) Uani 1 1 d . .
H3 H 0.7867 0.2475 0.5211 0.031 Uiso 1 1 calc R U
C4 C 0.89219(13) 0.19376(7) 0.52136(13) 0.0256(4) Uani 1 1 d . .
C5 C 0.91327(13) 0.14786(7) 0.47673(13) 0.0271(4) Uani 1 1 d . .
C6 C 0.83989(13) 0.12309(7) 0.41377(13) 0.0269(4) Uani 1 1 d . .
H6 H 0.8540 0.0920 0.3846 0.032 Uiso 1 1 calc R U
C7 C 0.65539(14) 0.07481(7) 0.29483(12) 0.0282(4) Uani 1 1 d . .
C8 C 0.54691(15) 0.06481(8) 0.24809(13) 0.0325(4) Uani 1 1 d . .
C9 C 0.58976(13) 0.24869(7) 0.43343(13) 0.0281(4) Uani 1 1 d . .
C10 C 0.47731(14) 0.24422(8) 0.40732(14) 0.0339(5) Uani 1 1 d . .
C11 C 0.94014(16) 0.26843(8) 0.62174(16) 0.0416(5) Uani 1 1 d . .
H11A H 0.9292 0.2911 0.5668 0.062 Uiso 1 1 calc R U
H11B H 0.9942 0.2817 0.6686 0.062 Uiso 1 1 calc R U
H11C H 0.8816 0.2672 0.6487 0.062 Uiso 1 1 calc R U
C12 C 0.98880(16) 0.18348(9) 0.67640(14) 0.0402(5) Uani 1 1 d . .
H12A H 0.9326 0.1797 0.7064 0.060 Uiso 1 1 calc R U
H12B H 1.0423 0.1991 0.7208 0.060 Uiso 1 1 calc R U
H12C H 1.0086 0.1495 0.6574 0.060 Uiso 1 1 calc R U
C13 C 1.08028(16) 0.15801(10) 0.46341(19) 0.0530(6) Uani 1 1 d . .
H13A H 1.0707 0.1542 0.3951 0.080 Uiso 1 1 calc R U
H13B H 1.1455 0.1464 0.4921 0.080 Uiso 1 1 calc R U
H13C H 1.0725 0.1943 0.4791 0.080 Uiso 1 1 calc R U
C14 C 1.01814(17) 0.07271(9) 0.47891(19) 0.0543(7) Uani 1 1 d . .
H14A H 0.9693 0.0532 0.5040 0.081 Uiso 1 1 calc R U
H14B H 1.0829 0.0606 0.5083 0.081 Uiso 1 1 calc R U
H14C H 1.0084 0.0676 0.4109 0.081 Uiso 1 1 calc R U
C15 C 0.54628(13) 0.18277(7) 0.75846(13) 0.0271(4) Uani 1 1 d . .
C16 C 0.59199(15) 0.20662(8) 0.84209(14) 0.0347(5) Uani 1 1 d . .
H16 H 0.5570 0.2130 0.8907 0.042 Uiso 1 1 calc R U
C17 C 0.68819(15) 0.22083(8) 0.85335(15) 0.0390(5) Uani 1 1 d . .
H17 H 0.7192 0.2373 0.9096 0.047 Uiso 1 1 calc R U
C18 C 0.73945(15) 0.21113(8) 0.78299(16) 0.0387(5) Uani 1 1 d . .
H18 H 0.8056 0.2209 0.7912 0.046 Uiso 1 1 calc R U
C19 C 0.69485(14) 0.18723(8) 0.70082(15) 0.0364(5) Uani 1 1 d . .
H19 H 0.7305 0.1806 0.6528 0.044 Uiso 1 1 calc R U
C20 C 0.59840(14) 0.17298(8) 0.68827(14) 0.0308(4) Uani 1 1 d . .
H20 H 0.5679 0.1565 0.6318 0.037 Uiso 1 1 calc R U
C21 C 0.39943(13) 0.13880(7) 0.84996(12) 0.0249(4) Uani 1 1 d . .
C22 C 0.32787(13) 0.15712(7) 0.89581(13) 0.0261(4) Uani 1 1 d . .
H22 H 0.2867 0.1845 0.8694 0.031 Uiso 1 1 calc R U
C23 C 0.31724(14) 0.13522(8) 0.97981(13) 0.0307(4) Uani 1 1 d . .
H23 H 0.2675 0.1471 1.0104 0.037 Uiso 1 1 calc R U
C24 C 0.37822(15) 0.09626(8) 1.01963(14) 0.0352(5) Uani 1 1 d . .
H24 H 0.3722 0.0824 1.0788 0.042 Uiso 1 1 calc R U
C25 C 0.44805(17) 0.07730(9) 0.97366(16) 0.0446(6) Uani 1 1 d . .
H25 H 0.4888 0.0499 1.0006 0.053 Uiso 1 1 calc R U
C26 C 0.45882(16) 0.09812(8) 0.88862(15) 0.0391(5) Uani 1 1 d . .
H26 H 0.5064 0.0848 0.8567 0.047 Uiso 1 1 calc R U
C27 C 0.34959(15) 0.22526(8) 0.71717(13) 0.0313(4) Uani 1 1 d . .
C28 C 0.38834(18) 0.27404(8) 0.73275(15) 0.0409(5) Uani 1 1 d . .
H28 H 0.4547 0.2786 0.7602 0.049 Uiso 1 1 calc R U
C29 C 0.3277(2) 0.31674(9) 0.70720(17) 0.0544(7) Uani 1 1 d . .
H29 H 0.3527 0.3507 0.7173 0.065 Uiso 1 1 calc R U
C30 C 0.2313(2) 0.30898(10) 0.66723(17) 0.0544(7) Uani 1 1 d . .
H30 H 0.1904 0.3380 0.6508 0.065 Uiso 1 1 calc R U
C31 C 0.19399(19) 0.26115(10) 0.65103(18) 0.0527(6) Uani 1 1 d . .
H31 H 0.1279 0.2568 0.6224 0.063 Uiso 1 1 calc R U
C32 C 0.25204(16) 0.21889(9) 0.67613(16) 0.0421(5) Uani 1 1 d . .
H32 H 0.2257 0.1852 0.6655 0.051 Uiso 1 1 calc R U
C33 C 0.38125(12) 0.12663(7) 0.64437(12) 0.0241(4) Uani 1 1 d . .
C34 C 0.38043(13) 0.14726(7) 0.55514(13) 0.0290(4) Uani 1 1 d . .
H34 H 0.4033 0.1813 0.5489 0.035 Uiso 1 1 calc R U
C35 C 0.34632(13) 0.11796(8) 0.47628(13) 0.0306(4) Uani 1 1 d . .
H35 H 0.3474 0.1313 0.4156 0.037 Uiso 1 1 calc R U
C36 C 0.31048(13) 0.06890(8) 0.48627(14) 0.0304(4) Uani 1 1 d . .
H36 H 0.2861 0.0490 0.4320 0.037 Uiso 1 1 calc R U
C37 C 0.30977(13) 0.04865(7) 0.57393(14) 0.0290(4) Uani 1 1 d . .
H37 H 0.2845 0.0151 0.5796 0.035 Uiso 1 1 calc R U
C38 C 0.34597(13) 0.07724(7) 0.65404(13) 0.0254(4) Uani 1 1 d . .
H38 H 0.3466 0.0632 0.7146 0.031 Uiso 1 1 calc R U
C39 C 0.78913(14) 0.03105(7) 0.91736(13) 0.0283(4) Uani 1 1 d . .
C40 C 0.75075(19) 0.08063(8) 0.91450(15) 0.0457(6) Uani 1 1 d . .
H40 H 0.7513 0.1022 0.8618 0.055 Uiso 1 1 calc R U
C41 C 0.7120(2) 0.09808(10) 0.98897(16) 0.0613(8) Uani 1 1 d . .
H41 H 0.6870 0.1321 0.9883 0.074 Uiso 1 1 calc R U
C42 C 0.7094(2) 0.06626(10) 1.06436(16) 0.0569(7) Uani 1 1 d . .
H42 H 0.6812 0.0783 1.1147 0.068 Uiso 1 1 calc R U
C43 C 0.74713(17) 0.01739(9) 1.06769(14) 0.0416(5) Uani 1 1 d . .
H43 H 0.7451 -0.0041 1.1202 0.050 Uiso 1 1 calc R U
C44 C 0.78815(15) -0.00054(8) 0.99453(13) 0.0315(4) Uani 1 1 d . .
H44 H 0.8154 -0.0341 0.9970 0.038 Uiso 1 1 calc R U
C45 C 0.74418(13) 0.02695(7) 0.71667(12) 0.0238(4) Uani 1 1 d . .
C46 C 0.64693(13) 0.01600(7) 0.71619(13) 0.0283(4) Uani 1 1 d . .
H46 H 0.6286 0.0000 0.7690 0.034 Uiso 1 1 calc R U
C47 C 0.57755(14) 0.02860(8) 0.63833(14) 0.0338(4) Uani 1 1 d . .
H47 H 0.5115 0.0205 0.6372 0.041 Uiso 1 1 calc R U
C48 C 0.60348(16) 0.05278(8) 0.56249(14) 0.0366(5) Uani 1 1 d . .
H48 H 0.5554 0.0611 0.5091 0.044 Uiso 1 1 calc R U
C49 C 0.69924(16) 0.06497(8) 0.56385(14) 0.0356(5) Uani 1 1 d . .
H49 H 0.7165 0.0824 0.5119 0.043 Uiso 1 1 calc R U
C50 C 0.77036(14) 0.05200(7) 0.64041(13) 0.0285(4) Uani 1 1 d . .
H50 H 0.8363 0.0601 0.6409 0.034 Uiso 1 1 calc R U
C51 C 0.84653(14) -0.06071(7) 0.82246(12) 0.0267(4) Uani 1 1 d . .
C52 C 0.77217(15) -0.09288(7) 0.77817(13) 0.0296(4) Uani 1 1 d . .
H52 H 0.7142 -0.0786 0.7431 0.036 Uiso 1 1 calc R U
C53 C 0.78349(16) -0.14598(8) 0.78567(14) 0.0359(5) Uani 1 1 d . .
H53 H 0.7336 -0.1681 0.7547 0.043 Uiso 1 1 calc R U
C54 C 0.86716(18) -0.16659(8) 0.83805(15) 0.0404(5) Uani 1 1 d . .
H54 H 0.8746 -0.2029 0.8430 0.048 Uiso 1 1 calc R U
C55 C 0.94017(17) -0.13474(8) 0.88340(16) 0.0429(5) Uani 1 1 d . .
H55 H 0.9969 -0.1493 0.9203 0.051 Uiso 1 1 calc R U
C56 C 0.93120(15) -0.08197(8) 0.87540(14) 0.0361(5) Uani 1 1 d . .
H56 H 0.9820 -0.0602 0.9055 0.043 Uiso 1 1 calc R U
C57 C 0.94752(13) 0.03643(7) 0.81115(13) 0.0271(4) Uani 1 1 d . .
C58 C 0.97945(15) 0.08143(7) 0.86044(13) 0.0311(4) Uani 1 1 d . .
H58 H 0.9411 0.0971 0.8997 0.037 Uiso 1 1 calc R U
C59 C 1.06728(16) 0.10311(8) 0.85175(15) 0.0379(5) Uani 1 1 d . .
H59 H 1.0897 0.1335 0.8856 0.045 Uiso 1 1 calc R U
C60 C 1.12201(15) 0.08043(8) 0.79384(16) 0.0405(5) Uani 1 1 d . .
H60 H 1.1818 0.0956 0.7876 0.049 Uiso 1 1 calc R U
C61 C 1.09118(15) 0.03595(9) 0.74479(16) 0.0411(5) Uani 1 1 d . .
H61 H 1.1299 0.0205 0.7055 0.049 Uiso 1 1 calc R U
C62 C 1.00380(14) 0.01395(8) 0.75312(15) 0.0353(5) Uani 1 1 d . .
H62 H 0.9822 -0.0165 0.7192 0.042 Uiso 1 1 calc R U

loop_
_atom_site_aniso_label
_atom_site_aniso_U_11
_atom_site_aniso_U_22
_atom_site_aniso_U_33
_atom_site_aniso_U_23
_atom_site_aniso_U_13
_atom_site_aniso_U_12
Cu1 0.02179(12) 0.02999(13) 0.03083(13) 0.00618(10) 0.00198(9) -0.00202(9)
P1 0.0222(2) 0.0253(2) 0.0255(2) -0.00023(19) 0.00528(18) -0.00069(18)
P2 0.0283(2) 0.0220(2) 0.0211(2) -0.00191(18) 0.00292(19) 0.00175(19)
O1 0.0294(7) 0.0387(8) 0.0384(8) 0.0004(6) 0.0015(6) -0.0080(6)
O2 0.0220(7) 0.0403(8) 0.0394(8) 0.0053(6) 0.0012(6) 0.0014(6)
O3 0.0461(9) 0.0421(9) 0.0349(8) -0.0060(7) 0.0091(7) -0.0153(7)
O4 0.0398(8) 0.0342(8) 0.0313(7) -0.0013(6) 0.0080(6) 0.0018(6)
O5 0.0273(8) 0.0707(12) 0.0703(12) -0.0216(10) -0.0006(8) 0.0161(8)
O6 0.0292(7) 0.0316(8) 0.0534(9) -0.0044(7) 0.0000(7) 0.0057(6)
N1 0.0260(8) 0.0282(8) 0.0268(8) 0.0036(7) 0.0035(6) -0.0016(7)
N2 0.0207(8) 0.0275(8) 0.0339(9) 0.0041(7) 0.0022(7) 0.0024(6)
N3 0.0284(8) 0.0325(9) 0.0270(8) -0.0019(7) -0.0034(7) 0.0096(7)
N4 0.0254(8) 0.0351(9) 0.0385(10) -0.0038(8) 0.0023(7) 0.0112(7)
C1 0.0249(9) 0.0278(10) 0.0241(9) 0.0067(7) 0.0050(7) 0.0001(7)
C2 0.0216(9) 0.0263(9) 0.0267(9) 0.0090(7) 0.0043(7) 0.0026(7)
C3 0.0255(9) 0.0251(9) 0.0263(9) 0.0032(7) 0.0043(7) 0.0039(7)
C4 0.0228(9) 0.0287(10) 0.0246(9) 0.0040(7) 0.0025(7) 0.0037(7)
C5 0.0232(9) 0.0314(10) 0.0264(9) 0.0043(8) 0.0038(7) 0.0066(8)
C6 0.0282(10) 0.0280(10) 0.0251(9) 0.0013(8) 0.0069(8) 0.0050(8)
C7 0.0334(10) 0.0311(10) 0.0205(9) 0.0061(8) 0.0064(8) -0.0048(8)
C8 0.0381(11) 0.0341(11) 0.0258(10) 0.0079(8) 0.0073(8) -0.0079(9)
C9 0.0237(9) 0.0320(10) 0.0276(10) 0.0072(8) 0.0025(8) 0.0037(8)
C10 0.0229(10) 0.0432(12) 0.0341(11) 0.0055(9) 0.0022(8) 0.0071(9)
C11 0.0338(11) 0.0397(12) 0.0451(13) -0.0143(10) -0.0077(9) 0.0110(9)
C12 0.0393(12) 0.0495(13) 0.0286(11) 0.0049(9) -0.0015(9) 0.0113(10)
C13 0.0280(11) 0.0653(17) 0.0677(17) -0.0022(13) 0.0141(11) 0.0082(11)
C14 0.0404(13) 0.0488(15) 0.0680(17) -0.0166(13) -0.0035(12) 0.0205(11)
C15 0.0234(9) 0.0268(10) 0.0308(10) 0.0010(8) 0.0044(8) -0.0023(7)
C16 0.0311(11) 0.0390(12) 0.0333(11) -0.0011(9) 0.0047(8) -0.0042(9)
C17 0.0346(11) 0.0413(12) 0.0370(12) -0.0028(9) -0.0032(9) -0.0081(9)
C18 0.0240(10) 0.0403(12) 0.0505(13) 0.0058(10) 0.0038(9) -0.0058(9)
C19 0.0282(10) 0.0400(12) 0.0428(12) 0.0026(10) 0.0107(9) -0.0025(9)
C20 0.0269(10) 0.0333(10) 0.0325(10) -0.0006(8) 0.0068(8) -0.0032(8)
C21 0.0238(9) 0.0267(9) 0.0241(9) -0.0016(7) 0.0043(7) -0.0022(7)
C22 0.0228(9) 0.0283(10) 0.0263(9) -0.0054(8) 0.0029(7) -0.0017(7)
C23 0.0282(10) 0.0353(11) 0.0300(10) -0.0060(8) 0.0087(8) -0.0065(8)
C24 0.0394(12) 0.0373(11) 0.0292(10) 0.0028(9) 0.0073(9) -0.0087(9)
C25 0.0488(14) 0.0402(12) 0.0463(13) 0.0163(10) 0.0131(11) 0.0131(10)
C26 0.0418(12) 0.0368(12) 0.0424(12) 0.0084(10) 0.0179(10) 0.0122(10)
C27 0.0371(11) 0.0310(10) 0.0268(10) 0.0026(8) 0.0085(8) 0.0061(8)
C28 0.0577(14) 0.0327(11) 0.0331(11) -0.0016(9) 0.0104(10) 0.0003(10)
C29 0.101(2) 0.0272(12) 0.0385(13) -0.0011(10) 0.0220(14) 0.0062(13)
C30 0.0741(19) 0.0554(16) 0.0366(13) 0.0096(11) 0.0182(13) 0.0326(14)
C31 0.0490(14) 0.0583(16) 0.0517(15) 0.0113(12) 0.0121(12) 0.0225(12)
C32 0.0334(11) 0.0442(13) 0.0482(13) 0.0072(10) 0.0065(10) 0.0083(10)
C33 0.0195(8) 0.0277(9) 0.0253(9) 0.0000(7) 0.0051(7) 0.0011(7)
C34 0.0279(10) 0.0297(10) 0.0295(10) 0.0025(8) 0.0062(8) -0.0040(8)
C35 0.0272(10) 0.0385(11) 0.0259(10) 0.0014(8) 0.0046(8) 0.0001(8)
C36 0.0258(10) 0.0343(11) 0.0303(10) -0.0054(8) 0.0033(8) 0.0010(8)
C37 0.0260(9) 0.0254(10) 0.0364(11) -0.0026(8) 0.0076(8) -0.0007(8)
C38 0.0238(9) 0.0267(9) 0.0274(9) 0.0004(7) 0.0088(7) 0.0018(7)
C39 0.0361(11) 0.0257(9) 0.0228(9) -0.0017(7) 0.0046(8) 0.0029(8)
C40 0.0788(17) 0.0354(12) 0.0260(11) 0.0053(9) 0.0177(11) 0.0197(11)
C41 0.113(2) 0.0431(14) 0.0346(13) 0.0060(10) 0.0305(14) 0.0374(15)
C42 0.099(2) 0.0496(15) 0.0289(12) 0.0036(10) 0.0293(13) 0.0249(14)
C43 0.0610(15) 0.0395(12) 0.0255(10) 0.0061(9) 0.0115(10) 0.0050(11)
C44 0.0393(11) 0.0272(10) 0.0274(10) 0.0012(8) 0.0045(8) 0.0020(8)
C45 0.0291(9) 0.0201(9) 0.0220(9) -0.0013(7) 0.0048(7) 0.0021(7)
C46 0.0290(10) 0.0283(10) 0.0293(10) 0.0022(8) 0.0095(8) 0.0037(8)
C47 0.0259(10) 0.0342(11) 0.0406(12) -0.0013(9) 0.0044(9) 0.0064(8)
C48 0.0391(12) 0.0357(11) 0.0313(11) 0.0045(9) -0.0029(9) 0.0099(9)
C49 0.0465(13) 0.0330(11) 0.0274(10) 0.0091(8) 0.0078(9) 0.0029(9)
C50 0.0315(10) 0.0263(10) 0.0287(10) 0.0019(8) 0.0084(8) -0.0012(8)
C51 0.0344(10) 0.0227(9) 0.0223(9) -0.0006(7) 0.0038(8) 0.0034(8)
C52 0.0359(11) 0.0265(10) 0.0268(10) -0.0003(8) 0.0066(8) -0.0002(8)
C53 0.0497(13) 0.0276(10) 0.0299(11) -0.0007(8) 0.0065(9) -0.0042(9)
C54 0.0634(15) 0.0241(10) 0.0336(11) 0.0006(8) 0.0094(10) 0.0061(10)
C55 0.0516(14) 0.0350(12) 0.0384(12) 0.0001(9) -0.0005(10) 0.0161(10)
C56 0.0391(12) 0.0307(11) 0.0346(11) -0.0048(9) -0.0026(9) 0.0061(9)
C57 0.0272(10) 0.0262(9) 0.0256(9) -0.0020(7) -0.0006(8) 0.0005(8)
C58 0.0382(11) 0.0241(10) 0.0277(10) -0.0005(8) -0.0014(8) 0.0018(8)
C59 0.0426(12) 0.0248(10) 0.0381(12) 0.0031(9) -0.0124(10) -0.0045(9)
C60 0.0286(11) 0.0396(12) 0.0480(13) 0.0083(10) -0.0055(10) -0.0048(9)
C61 0.0281(11) 0.0473(13) 0.0473(13) -0.0058(10) 0.0056(9) 0.0004(9)
C62 0.0277(10) 0.0371(11) 0.0396(11) -0.0130(9) 0.0031(9) -0.0012(9)

loop_
_atom_type_symbol
_atom_type_description
_atom_type_scat_dispersion_real
_atom_type_scat_dispersion_imag
_atom_type_scat_source
C C 0.0033 0.0016 'International Tables Vol C Tables 4.2.6.8 and 6.1.1.4'
H H 0.0000 0.0000 'International Tables Vol C Tables 4.2.6.8 and 6.1.1.4'
N N 0.0061 0.0033 'International Tables Vol C Tables 4.2.6.8 and 6.1.1.4'
O O 0.0106 0.0060 'International Tables Vol C Tables 4.2.6.8 and 6.1.1.4'
P P 0.1023 0.0942 'International Tables Vol C Tables 4.2.6.8 and 6.1.1.4'
Cu Cu 0.3201 1.2651 'International Tables Vol C Tables 4.2.6.8 and 6.1.1.4'

loop_
_geom_angle_atom_site_label_1
_geom_angle_atom_site_label_2
_geom_angle_atom_site_label_3
_geom_angle
N2 Cu1 N1 83.53(7)
N2 Cu1 O1 168.02(6)
N1 Cu1 O1 84.51(6)
N2 Cu1 O2 84.26(6)
N1 Cu1 O2 167.78(6)
O1 Cu1 O2 107.69(6)
C21 P1 C27 111.11(9)
C21 P1 C15 108.10(9)
C27 P1 C15 109.90(9)
C21 P1 C33 111.63(9)
C27 P1 C33 104.65(9)
C15 P1 C33 111.45(9)
C39 P2 C57 111.11(9)
C39 P2 C45 106.09(9)
C57 P2 C45 109.95(9)
C39 P2 C51 110.24(9)
C57 P2 C51 108.60(9)
C45 P2 C51 110.86(8)
C8 O1 Cu1 112.69(12)
C10 O2 Cu1 112.01(12)
C7 N1 C1 128.94(16)
C7 N1 Cu1 116.52(13)
C1 N1 Cu1 114.18(12)
C9 N2 C2 128.25(16)
C9 N2 Cu1 116.92(12)
C2 N2 Cu1 114.71(12)
C4 N3 C11 115.19(15)
C4 N3 C12 112.62(16)
C11 N3 C12 109.96(16)
C5 N4 C14 115.94(17)
C5 N4 C13 113.33(16)
C14 N4 C13 111.94(19)
C6 C1 C2 119.07(17)
C6 C1 N1 127.43(17)
C2 C1 N1 113.41(16)
C3 C2 N2 125.66(17)
C3 C2 C1 119.88(16)
N2 C2 C1 113.99(16)
C2 C3 C4 121.38(17)
C2 C3 H3 119.3
C4 C3 H3 119.3
C3 C4 C5 118.63(17)
C3 C4 N3 120.95(16)
C5 C4 N3 120.39(16)
C6 C5 C4 119.56(16)
C6 C5 N4 121.26(17)
C4 C5 N4 119.16(16)
C1 C6 C5 121.22(17)
C1 C6 H6 119.4
C5 C6 H6 119.4
O4 C7 N1 129.03(18)
O4 C7 C8 121.10(17)
N1 C7 C8 109.86(17)
O3 C8 O1 124.81(19)
O3 C8 C7 119.04(19)
O1 C8 C7 116.16(17)
O6 C9 N2 128.95(17)
O6 C9 C10 121.70(17)
N2 C9 C10 109.35(17)
O5 C10 O2 125.06(18)
O5 C10 C9 118.53(19)
O2 C10 C9 116.40(17)
N3 C11 H11A 109.5
N3 C11 H11B 109.5
H11A C11 H11B 109.5
N3 C11 H11C 109.5
H11A C11 H11C 109.5
H11B C11 H11C 109.5
N3 C12 H12A 109.5
N3 C12 H12B 109.5
H12A C12 H12B 109.5
N3 C12 H12C 109.5
H12A C12 H12C 109.5
H12B C12 H12C 109.5
N4 C13 H13A 109.5
N4 C13 H13B 109.5
H13A C13 H13B 109.5
N4 C13 H13C 109.5
H13A C13 H13C 109.5
H13B C13 H13C 109.5
N4 C14 H14A 109.5
N4 C14 H14B 109.5
H14A C14 H14B 109.5
N4 C14 H14C 109.5
H14A C14 H14C 109.5
H14B C14 H14C 109.5
C20 C15 C16 119.78(18)
C20 C15 P1 121.69(15)
C16 C15 P1 118.50(15)
C17 C16 C15 119.64(19)
C17 C16 H16 120.2
C15 C16 H16 120.2
C16 C17 C18 120.2(2)
C16 C17 H17 119.9
C18 C17 H17 119.9
C19 C18 C17 120.29(19)
C19 C18 H18 119.9
C17 C18 H18 119.9
C18 C19 C20 120.2(2)
C18 C19 H19 119.9
C20 C19 H19 119.9
C19 C20 C15 119.87(19)
C19 C20 H20 120.1
C15 C20 H20 120.1
C22 C21 C26 119.85(18)
C22 C21 P1 121.40(14)
C26 C21 P1 118.71(14)
C23 C22 C21 119.60(18)
C23 C22 H22 120.2
C21 C22 H22 120.2
C24 C23 C22 120.49(19)
C24 C23 H23 119.8
C22 C23 H23 119.8
C23 C24 C25 120.14(19)
C23 C24 H24 119.9
C25 C24 H24 119.9
C24 C25 C26 120.2(2)
C24 C25 H25 119.9
C26 C25 H25 119.9
C25 C26 C21 119.62(19)
C25 C26 H26 120.2
C21 C26 H26 120.2
C28 C27 C32 120.2(2)
C28 C27 P1 122.93(17)
C32 C27 P1 116.80(16)
C27 C28 C29 118.7(2)
C27 C28 H28 120.7
C29 C28 H28 120.7
C30 C29 C28 119.5(2)
C30 C29 H29 120.2
C28 C29 H29 120.2
C31 C30 C29 121.6(2)
C31 C30 H30 119.2
C29 C30 H30 119.2
C30 C31 C32 119.7(2)
C30 C31 H31 120.1
C32 C31 H31 120.1
C31 C32 C27 120.2(2)
C31 C32 H32 119.9
C27 C32 H32 119.9
C38 C33 C34 120.43(17)
C38 C33 P1 121.75(14)
C34 C33 P1 117.64(14)
C35 C34 C33 119.77(18)
C35 C34 H34 120.1
C33 C34 H34 120.1
C34 C35 C36 119.57(18)
C34 C35 H35 120.2
C36 C35 H35 120.2
C37 C36 C35 120.93(18)
C37 C36 H36 119.5
C35 C36 H36 119.5
C36 C37 C38 120.14(18)
C36 C37 H37 119.9
C38 C37 H37 119.9
C37 C38 C33 119.14(17)
C37 C38 H38 120.4
C33 C38 H38 120.4
C44 C39 C40 120.27(18)
C44 C39 P2 121.29(15)
C40 C39 P2 118.35(15)
C41 C40 C39 119.4(2)
C41 C40 H40 120.3
C39 C40 H40 120.3
C42 C41 C40 120.1(2)
C42 C41 H41 119.9
C40 C41 H41 119.9
C43 C42 C41 120.8(2)
C43 C42 H42 119.6
C41 C42 H42 119.6
C42 C43 C44 120.0(2)
C42 C43 H43 120.0
C44 C43 H43 120.0
C43 C44 C39 119.42(18)
C43 C44 H44 120.3
C39 C44 H44 120.3
C50 C45 C46 120.02(17)
C50 C45 P2 121.57(14)
C46 C45 P2 118.41(14)
C47 C46 C45 119.51(18)
C47 C46 H46 120.2
C45 C46 H46 120.2
C48 C47 C46 120.48(19)
C48 C47 H47 119.8
C46 C47 H47 119.8
C47 C48 C49 120.14(18)
C47 C48 H48 119.9
C49 C48 H48 119.9
C48 C49 C50 120.49(18)
C48 C49 H49 119.8
C50 C49 H49 119.8
C49 C50 C45 119.32(18)
C49 C50 H50 120.3
C45 C50 H50 120.3
C52 C51 C56 120.02(18)
C52 C51 P2 120.72(14)
C56 C51 P2 119.19(15)
C53 C52 C51 119.54(19)
C53 C52 H52 120.2
C51 C52 H52 120.2
C54 C53 C52 120.0(2)
C54 C53 H53 120.0
C52 C53 H53 120.0
C53 C54 C55 120.51(19)
C53 C54 H54 119.7
C55 C54 H54 119.7
C56 C55 C54 120.4(2)
C56 C55 H55 119.8
C54 C55 H55 119.8
C55 C56 C51 119.5(2)
C55 C56 H56 120.3
C51 C56 H56 120.3
C62 C57 C58 119.73(18)
C62 C57 P2 118.85(14)
C58 C57 P2 121.37(15)
C59 C58 C57 119.77(19)
C59 C58 H58 120.1
C57 C58 H58 120.1
C60 C59 C58 119.77(19)
C60 C59 H59 120.1
C58 C59 H59 120.1
C59 C60 C61 121.0(2)
C59 C60 H60 119.5
C61 C60 H60 119.5
C60 C61 C62 119.7(2)
C60 C61 H61 120.1
C62 C61 H61 120.1
C61 C62 C57 120.03(19)
C61 C62 H62 120.0
C57 C62 H62 120.0

loop_
_geom_bond_atom_site_label_1
_geom_bond_atom_site_label_2
_geom_bond_distance
Cu1 N2 1.8958(16)
Cu1 N1 1.9122(16)
Cu1 O1 1.9490(14)
Cu1 O2 1.9609(14)
P1 C21 1.7899(19)
P1 C27 1.791(2)
P1 C15 1.7916(19)
P1 C33 1.7934(18)
P2 C39 1.7875(19)
P2 C57 1.7902(19)
P2 C45 1.7949(18)
P2 C51 1.7982(19)
O1 C8 1.299(2)
O2 C10 1.299(3)
O3 C8 1.223(2)
O4 C7 1.240(2)
O5 C10 1.222(2)
O6 C9 1.235(2)
N1 C7 1.328(2)
N1 C1 1.410(2)
N2 C9 1.327(2)
N2 C2 1.404(2)
N3 C4 1.429(2)
N3 C11 1.461(2)
N3 C12 1.467(2)
N4 C5 1.431(2)
N4 C14 1.450(3)
N4 C13 1.454(3)
C1 C6 1.393(2)
C1 C2 1.405(3)
C2 C3 1.390(3)
C3 C4 1.396(2)
C3 H3 0.9500
C4 C5 1.415(3)
C5 C6 1.397(3)
C6 H6 0.9500
C7 C8 1.568(3)
C9 C10 1.559(3)
C11 H11A 0.9800
C11 H11B 0.9800
C11 H11C 0.9800
C12 H12A 0.9800
C12 H12B 0.9800
C12 H12C 0.9800
C13 H13A 0.9800
C13 H13B 0.9800
C13 H13C 0.9800
C14 H14A 0.9800
C14 H14B 0.9800
C14 H14C 0.9800
C15 C20 1.390(3)
C15 C16 1.404(3)
C16 C17 1.382(3)
C16 H16 0.9500
C17 C18 1.384(3)
C17 H17 0.9500
C18 C19 1.383(3)
C18 H18 0.9500
C19 C20 1.385(3)
C19 H19 0.9500
C20 H20 0.9500
C21 C22 1.395(3)
C21 C26 1.395(3)
C22 C23 1.380(3)
C22 H22 0.9500
C23 C24 1.379(3)
C23 H23 0.9500
C24 C25 1.381(3)
C24 H24 0.9500
C25 C26 1.383(3)
C25 H25 0.9500
C26 H26 0.9500
C27 C28 1.379(3)
C27 C32 1.397(3)
C28 C29 1.404(3)
C28 H28 0.9500
C29 C30 1.383(4)
C29 H29 0.9500
C30 C31 1.351(4)
C30 H30 0.9500
C31 C32 1.374(3)
C31 H31 0.9500
C32 H32 0.9500
C33 C38 1.391(3)
C33 C34 1.400(3)
C34 C35 1.381(3)
C34 H34 0.9500
C35 C36 1.387(3)
C35 H35 0.9500
C36 C37 1.379(3)
C36 H36 0.9500
C37 C38 1.391(3)
C37 H37 0.9500
C38 H38 0.9500
C39 C44 1.391(3)
C39 C40 1.393(3)
C40 C41 1.379(3)
C40 H40 0.9500
C41 C42 1.378(3)
C41 H41 0.9500
C42 C43 1.372(3)
C42 H42 0.9500
C43 C44 1.384(3)
C43 H43 0.9500
C44 H44 0.9500
C45 C50 1.394(2)
C45 C46 1.397(3)
C46 C47 1.383(3)
C46 H46 0.9500
C47 C48 1.377(3)
C47 H47 0.9500
C48 C49 1.381(3)
C48 H48 0.9500
C49 C50 1.386(3)
C49 H49 0.9500
C50 H50 0.9500
C51 C52 1.395(3)
C51 C56 1.401(3)
C52 C53 1.389(3)
C52 H52 0.9500
C53 C54 1.380(3)
C53 H53 0.9500
C54 C55 1.382(3)
C54 H54 0.9500
C55 C56 1.378(3)
C55 H55 0.9500
C56 H56 0.9500
C57 C62 1.392(3)
C57 C58 1.398(3)
C58 C59 1.386(3)
C58 H58 0.9500
C59 C60 1.378(3)
C59 H59 0.9500
C60 C61 1.381(3)
C60 H60 0.9500
C61 C62 1.383(3)
C61 H61 0.9500
C62 H62 0.9500

loop_
_geom_hbond_atom_site_label_D
_geom_hbond_atom_site_label_H
_geom_hbond_atom_site_label_A
_geom_hbond_distance_DH
_geom_hbond_distance_HA
_geom_hbond_distance_DA
_geom_hbond_angle_DHA
_geom_hbond_site_symmetry_A
C3 H3 O6 0.95 2.43 3.018(2) 119.7 .
C6 H6 O4 0.95 2.48 3.056(2) 119.0 .
C12 H12C N4 0.98 2.38 3.027(3) 123.3 .
C13 H13C N3 0.98 2.54 3.131(3) 118.7 .
C46 H46 O3 0.95 2.43 3.150(2) 132.7 3_656

loop_
_geom_torsion_atom_site_label_1
_geom_torsion_atom_site_label_2
_geom_torsion_atom_site_label_3
_geom_torsion_atom_site_label_4
_geom_torsion
N1 Cu1 N2 C9 173.10(15)
O1 Cu1 N2 C9 176.5(3)
O2 Cu1 N2 C9 -7.35(14)
N1 Cu1 N2 C2 -3.18(12)
O1 Cu1 N2 C2 0.2(4)
O2 Cu1 N2 C2 176.37(13)
C7 N1 C1 C6 -0.3(3)
Cu1 N1 C1 C6 172.52(15)
C7 N1 C1 C2 -176.78(17)
Cu1 N1 C1 C2 -3.97(19)
C9 N2 C2 C3 14.0(3)
Cu1 N2 C2 C3 -170.25(14)
C9 N2 C2 C1 -173.95(18)
Cu1 N2 C2 C1 1.8(2)
C6 C1 C2 C3 -2.8(3)
N1 C1 C2 C3 173.98(16)
C6 C1 C2 N2 -175.41(16)
N1 C1 C2 N2 1.4(2)
N2 C2 C3 C4 170.35(17)
C1 C2 C3 C4 -1.3(3)
C2 C3 C4 C5 5.2(3)
C2 C3 C4 N3 -172.90(17)
C11 N3 C4 C3 -12.9(3)
C12 N3 C4 C3 114.3(2)
C11 N3 C4 C5 169.00(18)
C12 N3 C4 C5 -63.8(2)
C3 C4 C5 C6 -5.0(3)
N3 C4 C5 C6 173.13(17)
C3 C4 C5 N4 176.53(17)
N3 C4 C5 N4 -5.4(3)
C14 N4 C5 C6 -19.8(3)
C13 N4 C5 C6 111.7(2)
C14 N4 C5 C4 158.6(2)
C13 N4 C5 C4 -69.9(2)
C2 C1 C6 C5 3.0(3)
N1 C1 C6 C5 -173.32(17)
C4 C5 C6 C1 0.9(3)
N4 C5 C6 C1 179.39(17)
C1 N1 C7 O4 -3.7(3)
Cu1 N1 C7 O4 -176.38(15)
C1 N1 C7 C8 176.75(16)
Cu1 N1 C7 C8 4.08(19)
Cu1 O1 C8 O3 -175.42(15)
Cu1 O1 C8 C7 4.6(2)
O4 C7 C8 O3 -5.3(3)
N1 C7 C8 O3 174.23(17)
O4 C7 C8 O1 174.63(17)
N1 C7 C8 O1 -5.8(2)
C2 N2 C9 O6 5.9(3)
Cu1 N2 C9 O6 -169.80(17)
C2 N2 C9 C10 -173.25(17)
Cu1 N2 C9 C10 11.1(2)
Cu1 O2 C10 O5 -173.96(19)
Cu1 O2 C10 C9 5.1(2)
O6 C9 C10 O5 -10.7(3)
N2 C9 C10 O5 168.52(19)
O6 C9 C10 O2 170.20(18)
N2 C9 C10 O2 -10.6(2)
C21 P1 C15 C20 136.73(16)
C27 P1 C15 C20 -101.85(17)
C33 P1 C15 C20 13.69(19)
C21 P1 C15 C16 -45.50(18)
C27 P1 C15 C16 75.92(17)
C33 P1 C15 C16 -168.54(15)
C20 C15 C16 C17 0.9(3)
P1 C15 C16 C17 -176.90(16)
C15 C16 C17 C18 -0.7(3)
C16 C17 C18 C19 0.1(3)
C17 C18 C19 C20 0.2(3)
C18 C19 C20 C15 0.1(3)
C16 C15 C20 C19 -0.6(3)
P1 C15 C20 C19 177.13(16)
C27 P1 C21 C22 7.30(18)
C15 P1 C21 C22 127.96(15)
C33 P1 C21 C22 -109.11(16)
C27 P1 C21 C26 -170.59(16)
C15 P1 C21 C26 -49.92(18)
C33 P1 C21 C26 73.01(18)
C26 C21 C22 C23 0.8(3)
P1 C21 C22 C23 -177.05(14)
C21 C22 C23 C24 1.5(3)
C22 C23 C24 C25 -2.7(3)
C23 C24 C25 C26 1.6(3)
C24 C25 C26 C21 0.7(4)
C22 C21 C26 C25 -1.9(3)
P1 C21 C26 C25 176.01(18)
C21 P1 C27 C28 102.78(18)
C15 P1 C27 C28 -16.8(2)
C33 P1 C27 C28 -136.60(17)
C21 P1 C27 C32 -79.33(18)
C15 P1 C27 C32 161.07(16)
C33 P1 C27 C32 41.29(18)
C32 C27 C28 C29 0.5(3)
P1 C27 C28 C29 178.28(16)
C27 C28 C29 C30 -0.1(3)
C28 C29 C30 C31 -0.7(4)
C29 C30 C31 C32 1.2(4)
C30 C31 C32 C27 -0.8(4)
C28 C27 C32 C31 0.0(3)
P1 C27 C32 C31 -177.98(18)
C21 P1 C33 C38 -3.89(18)
C27 P1 C33 C38 -124.17(15)
C15 P1 C33 C38 117.11(15)
C21 P1 C33 C34 171.23(14)
C27 P1 C33 C34 50.95(16)
C15 P1 C33 C34 -67.77(16)
C38 C33 C34 C35 -1.4(3)
P1 C33 C34 C35 -176.59(14)
C33 C34 C35 C36 1.9(3)
C34 C35 C36 C37 -1.0(3)
C35 C36 C37 C38 -0.5(3)
C36 C37 C38 C33 1.0(3)
C34 C33 C38 C37 -0.1(3)
P1 C33 C38 C37 174.90(14)
C57 P2 C39 C44 -107.77(17)
C45 P2 C39 C44 132.77(16)
C51 P2 C39 C44 12.7(2)
C57 P2 C39 C40 75.7(2)
C45 P2 C39 C40 -43.7(2)
C51 P2 C39 C40 -163.81(18)
C44 C39 C40 C41 0.1(4)
P2 C39 C40 C41 176.6(2)
C39 C40 C41 C42 -1.4(4)
C40 C41 C42 C43 1.5(5)
C41 C42 C43 C44 -0.2(4)
C42 C43 C44 C39 -1.1(3)
C40 C39 C44 C43 1.2(3)
P2 C39 C44 C43 -175.26(17)
C39 P2 C45 C50 130.61(15)
C57 P2 C45 C50 10.38(18)
C51 P2 C45 C50 -109.71(16)
C39 P2 C45 C46 -49.21(16)
C57 P2 C45 C46 -169.43(14)
C51 P2 C45 C46 70.47(16)
C50 C45 C46 C47 2.2(3)
P2 C45 C46 C47 -177.97(15)
C45 C46 C47 C48 -1.4(3)
C46 C47 C48 C49 -0.4(3)
C47 C48 C49 C50 1.5(3)
C48 C49 C50 C45 -0.7(3)
C46 C45 C50 C49 -1.2(3)
P2 C45 C50 C49 179.02(15)
C39 P2 C51 C52 93.64(17)
C57 P2 C51 C52 -144.42(15)
C45 P2 C51 C52 -23.53(18)
C39 P2 C51 C56 -83.40(18)
C57 P2 C51 C56 38.54(18)
C45 P2 C51 C56 159.44(16)
C56 C51 C52 C53 -1.1(3)
P2 C51 C52 C53 -178.10(15)
C51 C52 C53 C54 1.1(3)
C52 C53 C54 C55 0.0(3)
C53 C54 C55 C56 -1.3(3)
C54 C55 C56 C51 1.3(3)
C52 C51 C56 C55 -0.1(3)
P2 C51 C56 C55 176.92(17)
C39 P2 C57 C62 163.76(15)
C45 P2 C57 C62 -79.11(17)
C51 P2 C57 C62 42.35(18)
C39 P2 C57 C58 -18.78(18)
C45 P2 C57 C58 98.36(16)
C51 P2 C57 C58 -140.19(15)
C62 C57 C58 C59 -0.5(3)
P2 C57 C58 C59 -177.96(15)
C57 C58 C59 C60 0.7(3)
C58 C59 C60 C61 -0.7(3)
C59 C60 C61 C62 0.5(3)
C60 C61 C62 C57 -0.4(3)
C58 C57 C62 C61 0.4(3)
P2 C57 C62 C61 177.88(16)
